data_7113429
loop_
_publ_author_name
'Tobias Moller'
'Peter Wonneberger'
'Nadja Kretzschmar'
'Evamarie Hey-Hawkins'

_publ_section_title
;
 P-chiral phosphorus heterocycles: a straightforward synthesis
;
_journal_name_full Chem.Commun.
_journal_page_first 5826
_journal_paper_doi 10.1039/C4CC00318G
_journal_volume 50
_journal_year 2014
_chemical_absolute_configuration rmad
_chemical_formula_sum 'C26 H36 N O3 P S'
_chemical_formula_weight 473.59
_chemical_name_systematic
;
 ?
;
_space_group_IT_number 19
_symmetry_cell_setting orthorhombic
_symmetry_space_group_name_Hall 'P 2ac 2ab'
_symmetry_space_group_name_H-M 'P 21 21 21'
_atom_sites_solution_hydrogens geom
_atom_sites_solution_primary direct
_atom_sites_solution_secondary difmap
_audit_conform_dict_location ftp://ftp.iucr.org/pub/cif_core.dic
_audit_conform_dict_name cif_core.dic
_audit_conform_dict_version 2.4
_audit_creation_date 2013-06-11T14:43:07-00:00
_audit_creation_method 'WinGX routine CIF_UPDATE'
_cell_angle_alpha 90
_cell_angle_beta 90
_cell_angle_gamma 90
_cell_formula_units_Z 4
_cell_length_a 9.9928(2)
_cell_length_b 13.3160(2)
_cell_length_c 19.1769(3)
_cell_measurement_reflns_used 15073
_cell_measurement_temperature 130(2)
_cell_measurement_theta_max 32.6369
_cell_measurement_theta_min 2.9383
_cell_volume 2551.76(8)
_computing_cell_refinement
;
        CrysAlisPro, Agilent Technologies,
        Version 1.171.35.21 (release 20-01-2012 CrysAlis171 .NET)
        (compiled Jan 23 2012,18:06:46)
;
_computing_data_collection
;
        CrysAlisPro, Agilent Technologies,
        Version 1.171.35.21 (release 20-01-2012 CrysAlis171 .NET)
        (compiled Jan 23 2012,18:06:46)
;
_computing_data_reduction
;
        CrysAlisPro, Agilent Technologies,
        Version 1.171.35.21 (release 20-01-2012 CrysAlis171 .NET)
        (compiled Jan 23 2012,18:06:46)
;
_computing_molecular_graphics 'ORTEP3 for Windows (L. J. Farrugia, 1997)'
_computing_publication_material 'WINGX  (L.J. Farrugia,1999)'
_computing_structure_refinement 'SHELXL-97 (Sheldrick, 2008)'
_computing_structure_solution 'SIR92 (Giacovazzo 1993)'
_diffrn_ambient_temperature 130(2)
_diffrn_detector_area_resol_mean 16.356
_diffrn_measured_fraction_theta_full 0.999
_diffrn_measured_fraction_theta_max 0.999
_diffrn_measurement_device_type 'Xcalibur, Sapphire3, Gemini'
_diffrn_measurement_method '\w scans'
_diffrn_orient_matrix_UB_11 -0.0573981
_diffrn_orient_matrix_UB_12 0.0172017
_diffrn_orient_matrix_UB_13 -0.0181849
_diffrn_orient_matrix_UB_21 -0.0346606
_diffrn_orient_matrix_UB_22 0.0053016
_diffrn_orient_matrix_UB_23 0.0320809
_diffrn_orient_matrix_UB_31 0.0233181
_diffrn_orient_matrix_UB_32 0.0501255
_diffrn_orient_matrix_UB_33 0.0028597
_diffrn_radiation_monochromator graphite
_diffrn_radiation_type MoK\a
_diffrn_radiation_wavelength 0.71073
_diffrn_reflns_av_R_equivalents 0.053
_diffrn_reflns_av_unetI/netI 0.0356
_diffrn_reflns_limit_h_max 14
_diffrn_reflns_limit_h_min -14
_diffrn_reflns_limit_k_max 19
_diffrn_reflns_limit_k_min -19
_diffrn_reflns_limit_l_max 27
_diffrn_reflns_limit_l_min -27
_diffrn_reflns_number 51223
_diffrn_reflns_theta_full 30.51
_diffrn_reflns_theta_max 30.51
_diffrn_reflns_theta_min 2.94
_exptl_absorpt_coefficient_mu 0.216
_exptl_absorpt_correction_T_max 1
_exptl_absorpt_correction_T_min 0.98635
_exptl_absorpt_correction_type multi-scan
_exptl_absorpt_process_details
;
        CrysAlisPro, Agilent Technologies,
        Version 1.171.35.21 (release 20-01-2012 CrysAlis171 .NET)
        (compiled Jan 23 2012,18:06:46)
        Empirical absorption correction using spherical harmonics,
 implemented in SCALE3 ABSPACK scaling algorithm.
;
_exptl_crystal_colour colourless
_exptl_crystal_density_diffrn 1.233
_exptl_crystal_density_method 'not measured'
_exptl_crystal_description 'thin needles'
_exptl_crystal_F_000 1016
_exptl_crystal_size_max 0.2
_exptl_crystal_size_mid 0.2
_exptl_crystal_size_min 0.15
_refine_diff_density_max 0.244
_refine_diff_density_min -0.173
_refine_diff_density_rms 0.039
_refine_ls_abs_structure_details 'Flack H D (1983), Acta Cryst. A39, 876-881'
_refine_ls_abs_structure_Flack -0.01(5)
_refine_ls_extinction_method none
_refine_ls_goodness_of_fit_ref 1.033
_refine_ls_hydrogen_treatment refall
_refine_ls_matrix_type full
_refine_ls_number_parameters 433
_refine_ls_number_reflns 7775
_refine_ls_number_restraints 0
_refine_ls_restrained_S_all 1.033
_refine_ls_R_factor_all 0.044
_refine_ls_R_factor_gt 0.0356
_refine_ls_shift/su_max 0.001
_refine_ls_shift/su_mean 0
_refine_ls_structure_factor_coef Fsqd
_refine_ls_weighting_details 'calc w=1/[\s^2^(Fo^2^)+(0.0338P)^2^+0.2843P] where P=(Fo^2^+2Fc^2^)/3'
_refine_ls_weighting_scheme calc
_refine_ls_wR_factor_gt 0.0711
_refine_ls_wR_factor_ref 0.0743
_reflns_number_gt 6951
_reflns_number_total 7775
_reflns_threshold_expression >2\s(I)
_cod_data_source_file c4cc00318g2.cif
_cod_data_source_block x1657
_cod_database_code 7113429

loop_
_symmetry_equiv_pos_as_xyz
'x, y, z'
'-x+1/2, -y, z+1/2'
'x+1/2, -y+1/2, -z'
'-x, y+1/2, -z+1/2'

loop_
_atom_site_label
_atom_site_type_symbol
_atom_site_fract_x
_atom_site_fract_y
_atom_site_fract_z
_atom_site_U_iso_or_equiv
_atom_site_adp_type
_atom_site_occupancy
_atom_site_symmetry_multiplicity
_atom_site_calc_flag
S1 S 0.16136(4) 0.16504(3) 0.50126(2) 0.02949(9) Uani 1 1 d
P1 P 0.10970(4) 0.29786(3) 0.533149(17) 0.01847(7) Uani 1 1 d
O1 O -0.03363(12) 0.28012(10) 0.77191(6) 0.0357(3) Uani 1 1 d
O2 O 0.17233(10) 0.34212(8) 0.76567(5) 0.0252(2) Uani 1 1 d
O3 O 0.38937(10) 0.28818(7) 0.74665(5) 0.02024(19) Uani 1 1 d
N1 N 0.24494(14) 0.46026(10) 0.42741(7) 0.0288(3) Uani 1 1 d
C1 C 0.23948(13) 0.29685(11) 0.65020(6) 0.0174(2) Uani 1 1 d
C2 C 0.09633(14) 0.25851(10) 0.66511(7) 0.0182(3) Uani 1 1 d
C3 C 0.00284(14) 0.31039(10) 0.61133(7) 0.0196(3) Uani 1 1 d
C4 C 0.01105(15) 0.42252(11) 0.62144(7) 0.0215(3) Uani 1 1 d
C5 C 0.13451(15) 0.45634(10) 0.60848(7) 0.0215(3) Uani 1 1 d
C6 C 0.22681(14) 0.37095(11) 0.58801(7) 0.0189(3) Uani 1 1 d
C7 C 0.06703(14) 0.29245(12) 0.73879(7) 0.0228(3) Uani 1 1 d
C8 C 0.28587(13) 0.34482(10) 0.71848(7) 0.0188(3) Uani 1 1 d
C9 C -0.1118(2) 0.48106(16) 0.63881(10) 0.0374(4) Uani 1 1 d
C10 C 0.1823(2) 0.56295(12) 0.60674(10) 0.0344(4) Uani 1 1 d
C11 C 0.45219(14) 0.33480(11) 0.80688(7) 0.0192(3) Uani 1 1 d
C12 C 0.49601(14) 0.25204(11) 0.85679(7) 0.0209(3) Uani 1 1 d
C13 C 0.56972(17) 0.30063(14) 0.91840(8) 0.0299(3) Uani 1 1 d
C14 C 0.68730(17) 0.36485(13) 0.89514(9) 0.0290(3) Uani 1 1 d
C15 C 0.64311(15) 0.44616(11) 0.84430(7) 0.0228(3) Uani 1 1 d
C16 C 0.57003(15) 0.39837(11) 0.78298(7) 0.0216(3) Uani 1 1 d
C17 C 0.38126(15) 0.18231(11) 0.87983(8) 0.0257(3) Uani 1 1 d
C18 C 0.2772(2) 0.23398(16) 0.92512(10) 0.0388(4) Uani 1 1 d
C19 C 0.4365(2) 0.08917(16) 0.91615(13) 0.0445(5) Uani 1 1 d
C20 C 0.7615(2) 0.50960(14) 0.82176(9) 0.0343(4) Uani 1 1 d
C21 C 0.04335(15) 0.37658(12) 0.46353(8) 0.0240(3) Uani 1 1 d
C22 C 0.14909(15) 0.39492(11) 0.40923(7) 0.0213(3) Uani 1 1 d
C23 C 0.14707(16) 0.34616(12) 0.34530(7) 0.0259(3) Uani 1 1 d
C24 C 0.24870(17) 0.36510(13) 0.29837(8) 0.0306(3) Uani 1 1 d
C25 C 0.34763(18) 0.43262(12) 0.31603(8) 0.0301(3) Uani 1 1 d
C26 C 0.34180(18) 0.47769(13) 0.38091(9) 0.0317(3) Uani 1 1 d
H1 H 0.2972(16) 0.2424(12) 0.6390(8) 0.015(4) Uiso 1 1 d
H2 H 0.0872(16) 0.1856(12) 0.6626(8) 0.020(4) Uiso 1 1 d
H3 H -0.0819(19) 0.2804(14) 0.6117(10) 0.033(5) Uiso 1 1 d
H6 H 0.3108(19) 0.3882(13) 0.5693(9) 0.030(5) Uiso 1 1 d
H8 H 0.3113(15) 0.4176(12) 0.7146(8) 0.016(4) Uiso 1 1 d
H9A H -0.094(2) 0.5496(18) 0.6514(11) 0.049(6) Uiso 1 1 d
H9B H -0.177(3) 0.4831(18) 0.6024(14) 0.064(7) Uiso 1 1 d
H9C H -0.153(3) 0.4546(17) 0.6759(13) 0.060(7) Uiso 1 1 d
H10A H 0.214(2) 0.5825(14) 0.5590(11) 0.039(5) Uiso 1 1 d
H10B H 0.259(2) 0.5719(16) 0.6377(12) 0.052(6) Uiso 1 1 d
H10C H 0.115(3) 0.6126(19) 0.6190(12) 0.066(7) Uiso 1 1 d
H11 H 0.3869(18) 0.3812(13) 0.8297(9) 0.027(4) Uiso 1 1 d
H12 H 0.5603(17) 0.2098(13) 0.8299(9) 0.028(4) Uiso 1 1 d
H13A H 0.5112(18) 0.3440(13) 0.9435(9) 0.025(4) Uiso 1 1 d
H13B H 0.600(2) 0.2477(15) 0.9509(11) 0.044(5) Uiso 1 1 d
H14A H 0.729(2) 0.3990(14) 0.9400(10) 0.038(5) Uiso 1 1 d
H14B H 0.755(2) 0.3212(17) 0.8729(11) 0.051(6) Uiso 1 1 d
H15 H 0.5783(18) 0.4919(13) 0.8680(9) 0.023(4) Uiso 1 1 d
H16A H 0.5446(17) 0.4521(13) 0.7492(9) 0.028(5) Uiso 1 1 d
H16B H 0.6298(19) 0.3587(14) 0.7571(10) 0.037(5) Uiso 1 1 d
H17 H 0.3355(18) 0.1598(13) 0.8358(9) 0.029(4) Uiso 1 1 d
H18A H 0.241(2) 0.2954(17) 0.9034(11) 0.047(6) Uiso 1 1 d
H18B H 0.204(2) 0.1863(17) 0.9313(11) 0.058(7) Uiso 1 1 d
H18C H 0.313(2) 0.2504(18) 0.9703(13) 0.059(7) Uiso 1 1 d
H19A H 0.369(2) 0.0439(17) 0.9293(11) 0.055(6) Uiso 1 1 d
H19B H 0.501(2) 0.0548(17) 0.8869(12) 0.054(7) Uiso 1 1 d
H19C H 0.480(2) 0.1095(18) 0.9566(13) 0.060(7) Uiso 1 1 d
H20A H 0.828(2) 0.4681(17) 0.7981(11) 0.049(6) Uiso 1 1 d
H20B H 0.730(2) 0.5622(16) 0.7897(11) 0.045(6) Uiso 1 1 d
H20C H 0.802(2) 0.5463(14) 0.8630(10) 0.038(5) Uiso 1 1 d
H21A H 0.0143(16) 0.4410(13) 0.4831(8) 0.023(4) Uiso 1 1 d
H21B H -0.0301(18) 0.3444(13) 0.4462(9) 0.028(5) Uiso 1 1 d
H23 H 0.0784(17) 0.3009(13) 0.3357(9) 0.025(4) Uiso 1 1 d
H24 H 0.2495(19) 0.3308(15) 0.2519(10) 0.038(5) Uiso 1 1 d
H25 H 0.417(2) 0.4477(15) 0.2847(11) 0.046(6) Uiso 1 1 d
H26 H 0.404(2) 0.5225(15) 0.3938(10) 0.036(5) Uiso 1 1 d

loop_
_atom_site_aniso_label
_atom_site_aniso_U_11
_atom_site_aniso_U_22
_atom_site_aniso_U_33
_atom_site_aniso_U_23
_atom_site_aniso_U_13
_atom_site_aniso_U_12
S1 0.0414(2) 0.02421(16) 0.02291(16) -0.00569(14) -0.00067(17) 0.00405(16)
P1 0.01955(15) 0.02121(16) 0.01465(14) -0.00071(13) -0.00186(13) 0.00069(14)
O1 0.0288(6) 0.0536(8) 0.0247(5) -0.0052(5) 0.0070(5) -0.0053(6)
O2 0.0215(5) 0.0354(6) 0.0187(4) -0.0081(4) -0.0011(4) 0.0037(5)
O3 0.0203(4) 0.0237(5) 0.0167(4) -0.0033(4) -0.0069(4) 0.0047(4)
N1 0.0304(7) 0.0300(7) 0.0261(6) 0.0007(5) -0.0024(6) -0.0024(6)
C1 0.0176(6) 0.0198(6) 0.0149(5) -0.0019(5) -0.0009(5) 0.0035(5)
C2 0.0215(7) 0.0177(6) 0.0156(6) 0.0001(5) 0.0002(5) -0.0001(5)
C3 0.0163(6) 0.0248(7) 0.0178(6) 0.0004(5) -0.0029(5) -0.0011(5)
C4 0.0245(7) 0.0245(7) 0.0156(6) -0.0001(5) -0.0024(5) 0.0072(6)
C5 0.0287(8) 0.0179(6) 0.0179(6) 0.0008(5) -0.0035(6) 0.0039(5)
C6 0.0176(6) 0.0217(6) 0.0176(6) 0.0003(5) -0.0016(5) -0.0004(5)
C7 0.0241(6) 0.0260(7) 0.0182(6) -0.0003(6) -0.0007(5) 0.0032(6)
C8 0.0174(6) 0.0212(7) 0.0177(6) -0.0019(5) -0.0025(5) 0.0038(5)
C9 0.0322(9) 0.0445(11) 0.0356(9) -0.0024(8) -0.0009(8) 0.0201(8)
C10 0.0480(11) 0.0223(8) 0.0330(9) 0.0000(6) -0.0029(8) -0.0027(7)
C11 0.0200(6) 0.0229(6) 0.0146(6) -0.0034(5) -0.0034(5) 0.0000(5)
C12 0.0183(7) 0.0258(7) 0.0187(6) 0.0024(5) -0.0032(5) -0.0026(5)
C13 0.0314(8) 0.0391(9) 0.0192(6) 0.0072(7) -0.0082(6) -0.0127(7)
C14 0.0287(8) 0.0327(8) 0.0256(7) 0.0053(6) -0.0089(6) -0.0099(7)
C15 0.0258(8) 0.0219(7) 0.0207(6) -0.0031(5) -0.0002(6) -0.0027(6)
C16 0.0261(7) 0.0218(6) 0.0170(6) 0.0013(5) -0.0008(6) -0.0013(6)
C17 0.0242(7) 0.0303(8) 0.0228(7) 0.0041(5) -0.0039(6) -0.0075(6)
C18 0.0367(10) 0.0478(11) 0.0318(9) 0.0033(8) 0.0114(8) -0.0131(8)
C19 0.0387(10) 0.0373(10) 0.0575(13) 0.0204(10) -0.0138(10) -0.0147(9)
C20 0.0427(10) 0.0311(9) 0.0291(8) 0.0001(7) -0.0016(8) -0.0157(8)
C21 0.0218(7) 0.0324(8) 0.0179(6) 0.0026(6) -0.0028(6) 0.0021(6)
C22 0.0218(7) 0.0240(7) 0.0181(6) 0.0044(5) -0.0036(5) 0.0025(6)
C23 0.0263(7) 0.0312(8) 0.0203(6) -0.0004(5) -0.0018(6) 0.0001(6)
C24 0.0331(8) 0.0366(9) 0.0222(7) 0.0021(6) 0.0023(6) 0.0070(7)
C25 0.0288(8) 0.0308(8) 0.0307(8) 0.0122(6) 0.0065(7) 0.0052(7)
C26 0.0289(8) 0.0300(8) 0.0362(8) 0.0047(7) -0.0004(7) -0.0046(7)

loop_
_atom_type_symbol
_atom_type_description
_atom_type_scat_dispersion_real
_atom_type_scat_dispersion_imag
_atom_type_scat_source
S S 0.1246 0.1234 'International Tables Vol C Tables 4.2.6.8 and 6.1.1.4'
P P 0.1023 0.0942 'International Tables Vol C Tables 4.2.6.8 and 6.1.1.4'
O O 0.0106 0.006 'International Tables Vol C Tables 4.2.6.8 and 6.1.1.4'
N N 0.0061 0.0033 'International Tables Vol C Tables 4.2.6.8 and 6.1.1.4'
C C 0.0033 0.0016 'International Tables Vol C Tables 4.2.6.8 and 6.1.1.4'
H H 0 0 'International Tables Vol C Tables 4.2.6.8 and 6.1.1.4'

loop_
_geom_angle_atom_site_label_1
_geom_angle_atom_site_label_2
_geom_angle_atom_site_label_3
_geom_angle
C21 P1 C3 109.41(7)
C21 P1 C6 110.13(7)
C3 P1 C6 81.76(6)
C21 P1 S1 112.95(5)
C3 P1 S1 119.43(5)
C6 P1 S1 119.35(5)
C7 O2 C8 112.62(10)
C8 O3 C11 113.49(10)
C26 N1 C22 117.18(14)
C8 C1 C2 105.08(10)
C8 C1 C6 114.64(12)
C2 C1 C6 106.05(10)
C8 C1 H1 109.2(9)
C2 C1 H1 110.6(9)
C6 C1 H1 111.1(9)
C7 C2 C1 104.68(11)
C7 C2 C3 111.77(11)
C1 C2 C3 106.67(11)
C7 C2 H2 109.0(9)
C1 C2 H2 114.0(10)
C3 C2 H2 110.6(10)
C4 C3 C2 108.80(11)
C4 C3 P1 99.33(9)
C2 C3 P1 98.68(9)
C4 C3 H3 118.0(11)
C2 C3 H3 110.4(12)
P1 C3 H3 119.4(11)
C5 C4 C9 128.69(15)
C5 C4 C3 111.10(12)
C9 C4 C3 120.08(15)
C4 C5 C10 128.14(14)
C4 C5 C6 110.92(12)
C10 C5 C6 120.73(14)
C5 C6 C1 109.11(11)
C5 C6 P1 99.03(9)
C1 C6 P1 98.86(9)
C5 C6 H6 117.3(11)
C1 C6 H6 112.0(11)
P1 C6 H6 118.4(11)
O1 C7 O2 121.31(13)
O1 C7 C2 127.99(14)
O2 C7 C2 110.70(12)
O3 C8 O2 109.02(10)
O3 C8 C1 109.38(11)
O2 C8 C1 106.65(10)
O3 C8 H8 111.4(9)
O2 C8 H8 105.5(9)
C1 C8 H8 114.6(9)
C4 C9 H9A 113.7(14)
C4 C9 H9B 114.3(15)
H9A C9 H9B 106.3(19)
C4 C9 H9C 110.6(16)
H9A C9 H9C 105.1(19)
H9B C9 H9C 106(2)
C5 C10 H10A 111.5(11)
C5 C10 H10B 110.6(13)
H10A C10 H10B 106.0(17)
C5 C10 H10C 114.7(15)
H10A C10 H10C 105.2(18)
H10B C10 H10C 108.2(18)
O3 C11 C16 109.43(10)
O3 C11 C12 108.32(11)
C16 C11 C12 111.67(11)
O3 C11 H11 109.3(10)
C16 C11 H11 107.1(10)
C12 C11 H11 111.0(10)
C11 C12 C13 108.44(12)
C11 C12 C17 113.72(12)
C13 C12 C17 112.99(12)
C11 C12 H12 105.6(10)
C13 C12 H12 109.0(10)
C17 C12 H12 106.7(10)
C14 C13 C12 112.47(12)
C14 C13 H13A 106.4(11)
C12 C13 H13A 110.5(10)
C14 C13 H13B 110.2(12)
C12 C13 H13B 109.5(12)
H13A C13 H13B 107.6(15)
C13 C14 C15 111.33(13)
C13 C14 H14A 108.1(11)
C15 C14 H14A 109.2(10)
C13 C14 H14B 109.1(13)
C15 C14 H14B 109.9(12)
H14A C14 H14B 109.1(16)
C20 C15 C14 110.62(14)
C20 C15 C16 112.75(13)
C14 C15 C16 109.65(12)
C20 C15 H15 107.2(10)
C14 C15 H15 109.3(10)
C16 C15 H15 107.1(10)
C11 C16 C15 111.78(11)
C11 C16 H16A 113.4(10)
C15 C16 H16A 108.9(10)
C11 C16 H16B 109.8(12)
C15 C16 H16B 109.8(11)
H16A C16 H16B 102.9(14)
C18 C17 C19 110.78(16)
C18 C17 C12 113.61(13)
C19 C17 C12 110.57(13)
C18 C17 H17 107.7(10)
C19 C17 H17 107.8(10)
C12 C17 H17 106.1(10)
C17 C18 H18A 112.6(12)
C17 C18 H18B 106.8(13)
H18A C18 H18B 108.5(17)
C17 C18 H18C 111.2(14)
H18A C18 H18C 109.2(19)
H18B C18 H18C 108.6(19)
C17 C19 H19A 112.5(14)
C17 C19 H19B 111.1(13)
H19A C19 H19B 109.2(19)
C17 C19 H19C 108.2(15)
H19A C19 H19C 107.3(19)
H19B C19 H19C 108.3(19)
C15 C20 H20A 110.4(13)
C15 C20 H20B 108.7(13)
H20A C20 H20B 109.5(17)
C15 C20 H20C 110.9(11)
H20A C20 H20C 111.4(17)
H20B C20 H20C 105.8(16)
C22 C21 P1 110.20(10)
C22 C21 H21A 109.4(10)
P1 C21 H21A 109.3(9)
C22 C21 H21B 112.9(11)
P1 C21 H21B 106.8(11)
H21A C21 H21B 108.2(14)
N1 C22 C23 122.96(14)
N1 C22 C21 115.32(13)
C23 C22 C21 121.72(14)
C24 C23 C22 118.69(15)
C24 C23 H23 122.1(11)
C22 C23 H23 119.2(11)
C25 C24 C23 119.11(15)
C25 C24 H24 120.7(11)
C23 C24 H24 120.2(11)
C24 C25 C26 118.30(16)
C24 C25 H25 120.8(13)
C26 C25 H25 121.0(13)
N1 C26 C25 123.75(16)
N1 C26 H26 115.6(13)
C25 C26 H26 120.7(13)

loop_
_geom_bond_atom_site_label_1
_geom_bond_atom_site_label_2
_geom_bond_distance
S1 P1 1.9414(5)
P1 C21 1.8222(15)
P1 C3 1.8482(14)
P1 C6 1.8503(14)
O1 C7 1.2009(17)
O2 C7 1.3455(18)
O2 C8 1.4517(17)
O3 C8 1.3894(16)
O3 C11 1.4538(15)
N1 C26 1.336(2)
N1 C22 1.340(2)
C1 C8 1.5289(18)
C1 C2 1.5456(19)
C1 C6 1.5530(19)
C1 H1 0.951(16)
C2 C7 1.5120(19)
C2 C3 1.5537(19)
C2 H2 0.976(16)
C3 C4 1.508(2)
C3 H3 0.936(19)
C4 C5 1.337(2)
C4 C9 1.492(2)
C5 C10 1.498(2)
C5 C6 1.516(2)
C6 H6 0.941(19)
C8 H8 1.005(16)
C9 H9A 0.96(2)
C9 H9B 0.95(3)
C9 H9C 0.89(2)
C10 H10A 1.00(2)
C10 H10B 0.98(2)
C10 H10C 0.97(3)
C11 C16 1.521(2)
C11 C12 1.5240(19)
C11 H11 0.999(18)
C12 C13 1.535(2)
C12 C17 1.540(2)
C12 H12 0.997(18)
C13 C14 1.520(2)
C13 H13A 0.953(18)
C13 H13B 0.99(2)
C14 C15 1.523(2)
C14 H14A 1.06(2)
C14 H14B 0.99(2)
C15 C20 1.517(2)
C15 C16 1.5234(19)
C15 H15 0.998(18)
C16 H16A 0.998(17)
C16 H16B 0.94(2)
C17 C18 1.520(2)
C17 C19 1.526(2)
C17 H17 1.007(18)
C18 H18A 0.99(2)
C18 H18B 0.98(2)
C18 H18C 0.96(2)
C19 H19A 0.94(2)
C19 H19B 0.97(2)
C19 H19C 0.93(3)
C20 H20A 0.98(2)
C20 H20B 0.99(2)
C20 H20C 1.01(2)
C21 C22 1.503(2)
C21 H21A 0.980(17)
C21 H21B 0.912(18)
C22 C23 1.3874(19)
C23 C24 1.380(2)
C23 H23 0.932(18)
C24 C25 1.379(3)
C24 H24 1.001(19)
C25 C26 1.383(2)
C25 H25 0.94(2)
C26 H26 0.89(2)
